data_4343708
loop_
_publ_author_name
'Downs, A.J.'
'Greene, T.M.'
'Johnsen, E.'
'Morrison, C.A.'
'Brain, P.T.'
'Parsons, S.'
'Mills, I.M.'
'Rankin, D.W.H.'
'Aarset, K.'
'Pulham, C.R.'
'Page, E.M.'
'Rice, D.A.'

_publ_section_title
;
 Structure of the gaseous molecule H2 Ga (mue-H)2 B H2 as as determined by
 vibrational, electron diffraction, and ab initio studies, and structure
 of the crystalline solid at 110 K as determined by X-ray diffraction
;
_journal_name_full 'Inorganic Chemistry'
_journal_page_first 3484
_journal_page_last 3497
_journal_volume 40
_journal_year 2001
_chemical_formula_sum 'B Ga H6'
_chemical_name_systematic '(H2 Ga) H2 (B H2)'
_space_group_IT_number 15
_symmetry_space_group_name_Hall '-I 2ya'
_symmetry_space_group_name_H-M 'I 1 2/a 1'
_cell_angle_alpha 90
_cell_angle_beta 100.57
_cell_angle_gamma 90
_cell_formula_units_Z 12
_cell_length_a 10.036
_cell_length_b 8.932
_cell_length_c 11.294
_cell_volume 995.233
_citation_journal_id_ASTM INOCAJ
_cod_data_source_file Downs_INOCAJ_2001_1078.cif
_cod_data_source_block H6B1Ga1
_cod_original_cell_volume 995.2326
_cod_original_sg_symbol_Hall '-C 2yc (x+z,y,-x)'
_cod_original_formula_sum 'H6 B1 Ga1'
_cod_database_code 4343708

loop_
_symmetry_equiv_pos_as_xyz
x,y,z
-x+1/2,y,-z
-x,-y,-z
x-1/2,-y,z
x+1/2,y+1/2,z+1/2
-x+1,y+1/2,-z+1/2
-x+1/2,-y+1/2,-z+1/2
x,-y+1/2,z+1/2

loop_
_atom_site_label
_atom_site_type_symbol
_atom_site_fract_x
_atom_site_fract_y
_atom_site_fract_z
_atom_site_occupancy
_atom_site_U_iso_or_equiv
H4 H-1 0.6392 0.6856 0.1718 1 0.0
Ga2 Ga+3 0.75 0.6868 0 1 0.0
H7 H-1 0.6968 0.5234 0.0818 1 0.0
H3 H-1 0.6295 0.7346 0.9258 1 0.0
H2 H-1 0.6107 0.2496 0.2488 1 0.0
H9 H-1 0.7568 0.4126 0.4196 1 0.0
H6 H-1 0.7154 0.5297 0.236 1 0.0
B2 B+3 0.75 0.3313 0.5 1 0.0
Ga1 Ga+3 0.5954 0.3849 0.3089 1 0.0
H8 H-1 0.6611 0.284 0.4895 1 0.0
H5 H-1 0.5412 0.5198 0.1411 1 0.0
B1 B+3 0.64 0.5664 0.1524 1 0.0
H1 H-1 0.4831 0.456 0.3419 1 0.0
